data_2008824
loop_
_publ_author_name
'Dmitry Yu. Naumov'
'Alexander V. Virovets'
'Sergey V. Korenev'
'Alexander I. Gubanov'

_publ_section_title
;
 Silver perrhenate, AgReO~4~
;
_journal_issue 8
_journal_name_full 'Acta Crystallographica Section C'
_journal_page_first IUC9900097
_journal_paper_doi 10.1107/S0108270199099138
_journal_volume 55
_journal_year 1999
_chemical_formula_iupac 'Ag Re O4'
_chemical_formula_moiety 'Ag 1+, Re O4 1-'
_chemical_formula_sum 'Ag O4 Re'
_chemical_formula_weight 358.07
_chemical_name_common none
_chemical_name_systematic
;
Silver Perrhenate
;
_space_group_IT_number 88
_symmetry_cell_setting tetragonal
_symmetry_space_group_name_Hall '-I 4ad'
_symmetry_space_group_name_H-M 'I 41/a :2'
_audit_creation_method 'X-RED  (Stoe, 1999b)'
_cell_angle_alpha 90.00
_cell_angle_beta 90.00
_cell_angle_gamma 90.00
_cell_formula_units_Z 4
_cell_length_a 5.3724(4)
_cell_length_b 5.3724(4)
_cell_length_c 11.7932(16)
_cell_measurement_reflns_used 92
_cell_measurement_temperature 297.0(10)
_cell_measurement_theta_max 19.5
_cell_measurement_theta_min 15.35
_cell_volume 340.38(6)
_computing_cell_refinement STADI4
_computing_data_collection 'STADI4 (Stoe, 1999a)'
_computing_data_reduction 'X-RED (Stoe, 1999b)'
_computing_structure_refinement 'SHELXL97 (Sheldrick, 1997)'
_computing_structure_solution 'SHELXS97 (Sheldrick, 1990)'
_diffrn_ambient_temperature 297.0(10)
_diffrn_measured_fraction_theta_full 1.000
_diffrn_measured_fraction_theta_max 1.000
_diffrn_measurement_device 'STOE STADI4 4-circle-diffractometer D094'
_diffrn_measurement_method
; Scan width (\w) = 1.05 - 1.30, scan ratio 2\q:\w = 1.00
  I(Net) and \s(I) calculated according to Blessing (1987)
;
_diffrn_radiation_monochromator 'planar graphite'
_diffrn_radiation_source 'fine-focus sealed tube'
_diffrn_radiation_type MoK\a
_diffrn_radiation_wavelength 0.71073
_diffrn_reflns_av_R_equivalents 0.086
_diffrn_reflns_av_sigmaI/netI 0.0560
_diffrn_reflns_limit_h_max 9
_diffrn_reflns_limit_h_min 0
_diffrn_reflns_limit_k_max 9
_diffrn_reflns_limit_k_min -9
_diffrn_reflns_limit_l_max 21
_diffrn_reflns_limit_l_min -21
_diffrn_reflns_number 2232
_diffrn_reflns_theta_full 39.94
_diffrn_reflns_theta_max 39.94
_diffrn_reflns_theta_min 4.17
_diffrn_standards_decay_% 0
_diffrn_standards_interval_time 60
_diffrn_standards_number 3
_exptl_absorpt_coefficient_mu 41.12
_exptl_absorpt_correction_T_max 0.072
_exptl_absorpt_correction_T_min 0.008
_exptl_absorpt_correction_type integration
_exptl_absorpt_process_details 'X-RED (Stoe, 1999b)'
_exptl_crystal_colour colourless
_exptl_crystal_density_diffrn 6.987
_exptl_crystal_density_method 'not measured'
_exptl_crystal_description prism
_exptl_crystal_F_000 616
_exptl_crystal_size_max 0.320
_exptl_crystal_size_mid 0.267
_exptl_crystal_size_min 0.240
_refine_diff_density_max 5.440
_refine_diff_density_min -1.742
_refine_ls_extinction_coef 0.080(2)
_refine_ls_extinction_method SHELXL97
_refine_ls_goodness_of_fit_ref 1.133
_refine_ls_hydrogen_treatment none
_refine_ls_matrix_type full
_refine_ls_number_parameters 15
_refine_ls_number_reflns 531
_refine_ls_number_restraints 0
_refine_ls_restrained_S_all 1.133
_refine_ls_R_factor_all 0.025
_refine_ls_R_factor_gt 0.022
_refine_ls_shift/su_max 0.001
_refine_ls_shift/su_mean 0.000
_refine_ls_structure_factor_coef Fsqd
_refine_ls_weighting_details 'calc w = 1/[\s^2^(Fo^2^)+(0.0164P)^2^+0.0666P] where P = (Fo^2^+2Fc^2^)/3'
_refine_ls_weighting_scheme calc
_refine_ls_wR_factor_ref 0.049
_reflns_number_gt 451
_reflns_number_total 531
_reflns_threshold_expression I>2\s(I)
_cod_data_source_file qa0115.cif
_cod_data_source_block agreo4
_cod_depositor_comments
;
The following automatic conversions were performed:

'_chemical_melting_point' value 'none' was changed to '?' - the value
is undefined or not given.

Automatic conversion script
Id: cif_fix_values 1646 2011-03-28 12:23:43Z adriana 

The following automatic conversions were performed:

'_chemical_melting_point' value 'none' was changed to '?' - the value
is undefined or not given.

Automatic conversion script
Id: cif_fix_values 1715 2011-07-08 13:25:40Z adriana 
;
_cod_original_cell_volume 340.38(5)
_cod_original_sg_symbol_H-M 'I 41/a'
_cod_database_code 2008824
_cod_database_fobs_code 2008824

loop_
_symmetry_equiv_pos_as_xyz
'x, y, z'
'-x+1/2, -y, z+1/2'
'-y+3/4, x+1/4, z+1/4'
'y+3/4, -x+3/4, z+3/4'
'x+1/2, y+1/2, z+1/2'
'-x+1, -y+1/2, z+1'
'-y+5/4, x+3/4, z+3/4'
'y+5/4, -x+5/4, z+5/4'
'-x, -y, -z'
'x-1/2, y, -z-1/2'
'y-3/4, -x-1/4, -z-1/4'
'-y-3/4, x-3/4, -z-3/4'
'-x+1/2, -y+1/2, -z+1/2'
'x, y+1/2, -z'
'y-1/4, -x+1/4, -z+1/4'
'-y-1/4, x-1/4, -z-1/4'

loop_
_atom_site_label
_atom_site_fract_x
_atom_site_fract_y
_atom_site_fract_z
_atom_site_U_iso_or_equiv
_atom_site_adp_type
_atom_site_calc_flag
_atom_site_refinement_flags
_atom_site_occupancy
_atom_site_disorder_assembly
_atom_site_disorder_group
_atom_site_type_symbol
Re1 0 0.25 0.125 0.01226(7) Uani d S 1 . . Re
Ag1 0.5 0.25 -0.125 0.01836(11) Uani d S 1 . . Ag
O1 0.2306(3) 0.3822(3) 0.04188(15) 0.0194(3) Uani d . 1 . . O

loop_
_atom_site_aniso_label
_atom_site_aniso_U_11
_atom_site_aniso_U_22
_atom_site_aniso_U_33
_atom_site_aniso_U_12
_atom_site_aniso_U_13
_atom_site_aniso_U_23
Re1 0.01104(9) 0.01104(9) 0.01469(9) 0.000 0.000 0.000
Ag1 0.01890(17) 0.01890(17) 0.01728(15) 0.000 0.000 0.000
O1 0.0173(7) 0.0187(8) 0.0223(5) -0.0007(6) 0.0049(6) 0.0021(6)

loop_
_atom_type_symbol
_atom_type_description
_atom_type_scat_dispersion_real
_atom_type_scat_dispersion_imag
_atom_type_scat_source
O O 0.0106 0.0060 'International Tables Vol C Tables 4.2.6.8 and 6.1.1.4'
Ag Ag -0.8971 1.1015 'International Tables Vol C Tables 4.2.6.8 and 6.1.1.4'
Re Re -1.0185 7.2310 'International Tables Vol C Tables 4.2.6.8 and 6.1.1.4'

loop_
_geom_angle_atom_site_label_1
_geom_angle_atom_site_label_2
_geom_angle_atom_site_label_3
_geom_angle_site_symmetry_1
_geom_angle_site_symmetry_3
_geom_angle
_geom_angle_publ_flag
O1 Ag1 O1 6_554 . 78.65(9) yes
O1 Ag1 O1 16_655 . 126.75(5) yes
O1 Ag1 O1 . 14_545 67.02(4) yes
O1 Ag1 O1 . 9_665 79.37(6) yes
O1 Ag1 O1 . 11_665 126.75(5) yes
O1 Ag1 O1 . 4_454 73.03(3) yes
O1 Ag1 O1 . 7_544 150.08(7) yes
O1 Ag1 O1 16_655 6_554 126.75(5) no
O1 Ag1 O1 16_655 11_665 78.65(9) no
O1 Ag1 O1 6_554 11_665 126.75(5) no
O1 Ag1 O1 16_655 9_665 150.08(7) no
O1 Ag1 O1 6_554 9_665 67.02(4) no
O1 Ag1 O1 11_665 9_665 73.03(3) no
O1 Ag1 O1 16_655 14_545 73.03(3) no
O1 Ag1 O1 6_554 14_545 79.37(6) no
O1 Ag1 O1 11_665 14_545 150.08(7) no
O1 Ag1 O1 9_665 14_545 136.37(8) no
O1 Ag1 O1 16_655 4_454 79.37(6) no
O1 Ag1 O1 6_554 4_454 150.08(7) no
O1 Ag1 O1 11_665 4_454 67.02(4) no
O1 Ag1 O1 9_665 4_454 97.94(3) no
O1 Ag1 O1 14_545 4_454 97.94(3) no
O1 Ag1 O1 16_655 7_544 67.02(4) no
O1 Ag1 O1 6_554 7_544 73.03(3) no
O1 Ag1 O1 11_665 7_544 79.37(6) no
O1 Ag1 O1 9_665 7_544 97.94(3) no
O1 Ag1 O1 14_545 7_544 97.94(3) no
O1 Ag1 O1 4_454 7_544 136.37(8) no
O1 Re1 O1 . 15 108.68(6) yes
O1 Re1 O1 6_454 . 111.10(10) yes
O1 Re1 O1 6_454 12_666 108.68(6) no
O1 Re1 O1 12_666 . 108.68(6) no
O1 Re1 O1 6_454 15 108.68(6) no
O1 Re1 O1 12_666 15 111.10(10) no
Re1 O1 Ag1 . . 136.90(10) yes
Re1 O1 Ag1 . 9_665 119.29(9) yes
Ag1 O1 Ag1 . 9_665 100.63(6) yes

loop_
_geom_bond_atom_site_label_1
_geom_bond_atom_site_label_2
_geom_bond_site_symmetry_2
_geom_bond_distance
_geom_bond_publ_flag
Ag1 O1 . 2.544(2) yes
Ag1 O1 16_655 2.544(2) no
Ag1 O1 6_554 2.544(2) no
Ag1 O1 11_665 2.544(2) no
Ag1 O1 9_665 2.638(2) yes
Ag1 O1 14_545 2.638(2) no
Ag1 O1 4_454 2.638(2) no
Ag1 O1 7_544 2.638(2) no
O1 Ag1 9_665 2.638(2) no
Re1 O1 . 1.732(2) yes
Re1 O1 6_454 1.732(2) no
Re1 O1 12_666 1.732(2) no
Re1 O1 15 1.732(2) no
